data_1513503
loop_
_publ_author_name
'Wang, Pu-Sheng'
'Zhou, Xiao-Le'
'Gong, Liu-Zhu'

_publ_section_title
;
 An organocatalytic asymmetric allylic alkylation allows enantioselective
 total synthesis of hydroxymetasequirin-a and metasequirin-B tetramethyl
 ether diacetates.
;
_journal_issue 3
_journal_name_full 'Organic letters'
_journal_page_first 976
_journal_page_last 979
_journal_paper_doi 10.1021/ol4037055
_journal_volume 16
_journal_year 2014
_chemical_absolute_configuration ad
_chemical_formula_sum 'C26 H31 N O6 S'
_chemical_formula_weight 485.58
_chemical_name_systematic
; 
 ? 
;
_space_group_IT_number 19
_symmetry_cell_setting orthorhombic
_symmetry_space_group_name_Hall 'P 2ac 2ab'
_symmetry_space_group_name_H-M 'P 21 21 21'
_atom_sites_solution_hydrogens geom
_atom_sites_solution_primary direct
_atom_sites_solution_secondary difmap
_audit_creation_method SHELXL-97
_cell_angle_alpha 90.00
_cell_angle_beta 90.00
_cell_angle_gamma 90.00
_cell_formula_units_Z 4
_cell_length_a 7.8654(6)
_cell_length_b 14.2730(10)
_cell_length_c 22.0700(16)
_cell_measurement_temperature 296(2)
_cell_volume 2477.6(3)
_computing_structure_refinement 'SHELXL-97 (Sheldrick, 2008)'
_computing_structure_solution 'SHELXS-97 (Sheldrick, 2008)'
_diffrn_ambient_temperature 296(2)
_diffrn_measured_fraction_theta_full 0.999
_diffrn_measured_fraction_theta_max 0.999
_diffrn_radiation_monochromator graphite
_diffrn_radiation_source 'fine-focus sealed tube'
_diffrn_radiation_type MoK\a
_diffrn_radiation_wavelength 0.71073
_diffrn_reflns_av_R_equivalents 0.0467
_diffrn_reflns_av_sigmaI/netI 0.0292
_diffrn_reflns_limit_h_max 9
_diffrn_reflns_limit_h_min -8
_diffrn_reflns_limit_k_max 16
_diffrn_reflns_limit_k_min -16
_diffrn_reflns_limit_l_max 26
_diffrn_reflns_limit_l_min -25
_diffrn_reflns_number 28899
_diffrn_reflns_theta_full 25.01
_diffrn_reflns_theta_max 25.01
_diffrn_reflns_theta_min 1.85
_exptl_absorpt_coefficient_mu 0.172
_exptl_absorpt_correction_T_max 0.9763
_exptl_absorpt_correction_T_min 0.9190
_exptl_absorpt_correction_type multi-scan
_exptl_absorpt_process_details sadabs
_exptl_crystal_colour colorless
_exptl_crystal_density_diffrn 1.302
_exptl_crystal_density_method 'not measured'
_exptl_crystal_description block
_exptl_crystal_F_000 1032
_exptl_crystal_size_max 0.50
_exptl_crystal_size_mid 0.21
_exptl_crystal_size_min 0.14
_refine_diff_density_max 0.124
_refine_diff_density_min -0.150
_refine_diff_density_rms 0.029
_refine_ls_abs_structure_details 'Flack H D (1983), Acta Cryst. A39, 876-881'
_refine_ls_abs_structure_Flack -0.06(8)
_refine_ls_extinction_method none
_refine_ls_goodness_of_fit_ref 1.045
_refine_ls_hydrogen_treatment mixed
_refine_ls_matrix_type full
_refine_ls_number_parameters 307
_refine_ls_number_reflns 4364
_refine_ls_number_restraints 0
_refine_ls_restrained_S_all 1.045
_refine_ls_R_factor_all 0.0468
_refine_ls_R_factor_gt 0.0335
_refine_ls_shift/su_max 0.001
_refine_ls_shift/su_mean 0.000
_refine_ls_structure_factor_coef Fsqd
_refine_ls_weighting_details 'calc w=1/[\s^2^(Fo^2^)+(0.0356P)^2^+0.3565P] where P=(Fo^2^+2Fc^2^)/3'
_refine_ls_weighting_scheme calc
_refine_ls_wR_factor_gt 0.0743
_refine_ls_wR_factor_ref 0.0811
_reflns_number_gt 3624
_reflns_number_total 4364
_reflns_threshold_expression >2sigma(I)
_cod_data_source_file ol4037055_si_003.cif
_cod_data_source_block z
_cod_depositor_comments
;
The following automatic conversions were performed:

'_symmetry_cell_setting' value 'Orthorhombic' changed to
'orthorhombic' according to
/usr/data/users/saulius/automatic-downloads/current/ACS/lib/dictionaries/cif_core.dic
dictionary named 'cif_core.dic' version 2.4.2 from 2011-04-26.

Automatic conversion script
Id: cif_fix_values 2281 2013-09-26 08:29:07Z andrius 
;
_cod_original_sg_symbol_H-M P2(1)2(1)2(1)
_cod_database_code 1513503

loop_
_symmetry_equiv_pos_as_xyz
'x, y, z'
'-x+1/2, -y, z+1/2'
'-x, y+1/2, -z+1/2'
'x+1/2, -y+1/2, -z'

loop_
_atom_site_label
_atom_site_type_symbol
_atom_site_fract_x
_atom_site_fract_y
_atom_site_fract_z
_atom_site_U_iso_or_equiv
_atom_site_adp_type
_atom_site_occupancy
_atom_site_symmetry_multiplicity
_atom_site_calc_flag
_atom_site_refinement_flags
N1 N 0.4670(2) 0.11681(13) 0.75049(10) 0.0551(5) Uani 1 1 d .
S1 S 0.73754(7) 0.30525(5) 0.80704(3) 0.06370(19) Uani 1 1 d .
O1 O -0.0922(2) 0.68351(9) 1.01518(7) 0.0543(4) Uani 1 1 d .
O2 O -0.2414(2) 0.58243(10) 0.93593(8) 0.0581(4) Uani 1 1 d .
O3 O -0.07976(19) -0.01709(10) 0.76245(7) 0.0491(4) Uani 1 1 d .
O4 O -0.0578(2) -0.14219(9) 0.84461(7) 0.0575(5) Uani 1 1 d .
O5 O 0.17590(17) 0.28531(10) 0.77103(7) 0.0489(4) Uani 1 1 d .
H5B H 0.1442 0.3059 0.7382 0.073 Uiso 1 1 calc R
O6 O 0.3734(2) 0.19154(12) 0.72439(7) 0.0659(5) Uani 1 1 d .
C1 C -0.0200(3) 0.46349(14) 0.93846(9) 0.0416(5) Uani 1 1 d .
H1A H -0.0759 0.4268 0.9099 0.050 Uiso 1 1 calc R
C2 C -0.0908(3) 0.54669(14) 0.95627(9) 0.0413(5) Uani 1 1 d .
C3 C -0.0087(3) 0.60307(14) 0.99960(10) 0.0438(5) Uani 1 1 d .
C4 C 0.1431(3) 0.57384(15) 1.02296(11) 0.0533(6) Uani 1 1 d .
H4A H 0.1992 0.6109 1.0513 0.064 Uiso 1 1 calc R
C5 C 0.2147(3) 0.48901(15) 1.00484(11) 0.0540(6) Uani 1 1 d .
H5A H 0.3178 0.4701 1.0215 0.065 Uiso 1 1 calc R
C6 C 0.1354(3) 0.43247(14) 0.96259(10) 0.0431(5) Uani 1 1 d .
C7 C 0.2182(3) 0.34508(14) 0.94378(10) 0.0459(5) Uani 1 1 d .
H7A H 0.3111 0.3267 0.9670 0.055 Uiso 1 1 calc R
C8 C 0.1786(3) 0.28915(14) 0.89835(10) 0.0407(5) Uani 1 1 d .
H8A H 0.0814 0.3024 0.8759 0.049 Uiso 1 1 calc R
C9 C 0.2840(3) 0.20428(13) 0.88097(9) 0.0382(5) Uani 1 1 d .
H9A H 0.3546 0.1921 0.9167 0.046 Uiso 1 1 calc R
C10 C 0.1809(3) 0.11449(13) 0.87267(9) 0.0368(5) Uani 1 1 d .
C11 C 0.1905(3) 0.04668(15) 0.91685(10) 0.0462(5) Uani 1 1 d .
H11A H 0.2508 0.0591 0.9522 0.055 Uiso 1 1 calc R
C12 C 0.1116(3) -0.04058(15) 0.90970(10) 0.0488(6) Uani 1 1 d .
H12A H 0.1191 -0.0854 0.9401 0.059 Uiso 1 1 calc R
C13 C 0.0232(3) -0.05945(13) 0.85751(10) 0.0407(5) Uani 1 1 d .
C14 C 0.0103(2) 0.00935(13) 0.81280(9) 0.0367(5) Uani 1 1 d .
C15 C 0.0867(3) 0.09529(13) 0.82070(9) 0.0375(5) Uani 1 1 d .
H15A H 0.0753 0.1411 0.7910 0.045 Uiso 1 1 calc R
C16 C -0.0119(4) 0.74303(17) 1.05856(14) 0.0791(9) Uani 1 1 d .
H16A H -0.0823 0.7968 1.0659 0.119 Uiso 1 1 calc R
H16B H 0.0964 0.7630 1.0432 0.119 Uiso 1 1 calc R
H16C H 0.0042 0.7093 1.0958 0.119 Uiso 1 1 calc R
C17 C -0.3440(4) 0.52603(19) 0.89791(14) 0.0748(9) Uani 1 1 d .
H17A H -0.4461 0.5594 0.8877 0.112 Uiso 1 1 calc R
H17B H -0.3730 0.4691 0.9187 0.112 Uiso 1 1 calc R
H17C H -0.2827 0.5113 0.8615 0.112 Uiso 1 1 calc R
C18 C -0.0918(4) 0.04857(18) 0.71412(10) 0.0635(7) Uani 1 1 d .
H18A H -0.1588 0.0223 0.6820 0.095 Uiso 1 1 calc R
H18B H 0.0201 0.0627 0.6993 0.095 Uiso 1 1 calc R
H18C H -0.1446 0.1050 0.7285 0.095 Uiso 1 1 calc R
C19 C -0.0179(4) -0.22224(15) 0.88009(13) 0.0710(8) Uani 1 1 d .
H19A H -0.0844 -0.2746 0.8665 0.107 Uiso 1 1 calc R
H19B H -0.0432 -0.2096 0.9219 0.107 Uiso 1 1 calc R
H19C H 0.1007 -0.2366 0.8759 0.107 Uiso 1 1 calc R
C20 C 0.3483(3) 0.26638(14) 0.76855(10) 0.0433(5) Uani 1 1 d .
C21 C 0.4427(3) 0.35180(18) 0.74501(15) 0.0690(8) Uani 1 1 d .
H21A H 0.3959 0.3689 0.7059 0.083 Uiso 1 1 calc R
H21B H 0.4229 0.4037 0.7725 0.083 Uiso 1 1 calc R
C22 C 0.6332(3) 0.3377(2) 0.73828(15) 0.0894(10) Uani 1 1 d .
H22A H 0.6833 0.3953 0.7233 0.107 Uiso 1 1 calc R
H22B H 0.6533 0.2894 0.7082 0.107 Uiso 1 1 calc R
C23 C 0.5557(3) 0.28750(17) 0.85554(11) 0.0546(6) Uani 1 1 d .
H23A H 0.5942 0.2601 0.8933 0.065 Uiso 1 1 calc R
H23B H 0.5063 0.3481 0.8649 0.065 Uiso 1 1 calc R
C24 C 0.4160(2) 0.22425(13) 0.82856(9) 0.0362(5) Uani 1 1 d .
C25 C 0.4912(3) 0.13433(14) 0.80606(11) 0.0421(5) Uani 1 1 d .
C26 C 0.5885(4) 0.06856(18) 0.84513(12) 0.0660(7) Uani 1 1 d .
H26B H 0.6255 0.0160 0.8214 0.099 Uiso 1 1 calc R
H26C H 0.5170 0.0470 0.8775 0.099 Uiso 1 1 calc R
H26D H 0.6856 0.1002 0.8617 0.099 Uiso 1 1 calc R

loop_
_atom_site_aniso_label
_atom_site_aniso_U_11
_atom_site_aniso_U_22
_atom_site_aniso_U_33
_atom_site_aniso_U_23
_atom_site_aniso_U_13
_atom_site_aniso_U_12
N1 0.0517(12) 0.0510(11) 0.0627(14) -0.0140(10) -0.0045(10) 0.0089(10)
S1 0.0334(3) 0.0675(4) 0.0903(5) -0.0165(4) 0.0043(3) -0.0082(3)
O1 0.0647(10) 0.0360(8) 0.0623(10) -0.0168(7) 0.0039(9) -0.0044(8)
O2 0.0559(10) 0.0427(8) 0.0757(11) -0.0189(8) -0.0128(9) 0.0078(8)
O3 0.0549(10) 0.0445(8) 0.0479(9) -0.0006(7) -0.0097(8) -0.0117(7)
O4 0.0686(11) 0.0334(8) 0.0706(11) 0.0060(7) -0.0072(9) -0.0137(8)
O5 0.0351(8) 0.0512(9) 0.0603(10) 0.0132(8) -0.0052(7) 0.0017(7)
O6 0.0783(12) 0.0694(11) 0.0500(10) -0.0092(9) -0.0103(9) 0.0233(10)
C1 0.0449(13) 0.0391(11) 0.0407(12) -0.0107(9) 0.0021(10) -0.0045(10)
C2 0.0439(12) 0.0353(11) 0.0447(12) -0.0018(10) 0.0053(11) -0.0058(10)
C3 0.0532(14) 0.0332(11) 0.0449(13) -0.0059(10) 0.0090(11) -0.0090(10)
C4 0.0584(15) 0.0477(13) 0.0536(15) -0.0171(11) -0.0024(12) -0.0088(11)
C5 0.0517(15) 0.0550(13) 0.0552(14) -0.0145(11) -0.0070(12) 0.0017(12)
C6 0.0444(13) 0.0424(12) 0.0425(12) -0.0081(10) 0.0044(10) -0.0011(10)
C7 0.0420(13) 0.0468(12) 0.0490(13) -0.0086(10) -0.0035(11) 0.0055(10)
C8 0.0354(11) 0.0378(11) 0.0488(13) -0.0057(10) -0.0009(10) 0.0031(9)
C9 0.0348(11) 0.0364(10) 0.0432(12) -0.0058(9) -0.0082(9) 0.0028(9)
C10 0.0324(11) 0.0328(10) 0.0452(12) -0.0043(9) -0.0019(10) 0.0035(8)
C11 0.0494(14) 0.0471(12) 0.0422(13) -0.0003(10) -0.0077(11) -0.0001(11)
C12 0.0515(14) 0.0450(12) 0.0497(14) 0.0099(11) -0.0028(12) -0.0032(11)
C13 0.0378(11) 0.0330(11) 0.0512(13) -0.0006(10) 0.0039(11) -0.0005(9)
C14 0.0304(10) 0.0375(11) 0.0420(12) -0.0038(9) 0.0001(10) -0.0002(8)
C15 0.0368(11) 0.0320(10) 0.0438(12) 0.0017(9) -0.0037(10) 0.0007(8)
C16 0.090(2) 0.0529(15) 0.094(2) -0.0424(15) -0.0048(18) -0.0037(15)
C17 0.0624(17) 0.0643(17) 0.098(2) -0.0317(15) -0.0237(16) 0.0083(14)
C18 0.0714(17) 0.0719(17) 0.0473(14) 0.0048(13) -0.0123(13) -0.0181(15)
C19 0.0839(19) 0.0408(13) 0.0885(19) 0.0151(13) -0.0001(16) -0.0076(14)
C20 0.0363(12) 0.0397(12) 0.0540(14) 0.0006(10) -0.0003(10) 0.0007(9)
C21 0.0462(15) 0.0617(16) 0.099(2) 0.0296(15) 0.0079(15) -0.0042(12)
C22 0.0485(16) 0.117(3) 0.102(2) 0.032(2) 0.0164(16) -0.0107(17)
C23 0.0392(12) 0.0551(14) 0.0694(16) -0.0154(12) -0.0005(11) -0.0095(11)
C24 0.0300(10) 0.0303(10) 0.0484(12) -0.0052(9) -0.0030(9) 0.0016(8)
C25 0.0341(11) 0.0379(11) 0.0543(14) -0.0065(10) -0.0004(11) 0.0040(9)
C26 0.0597(16) 0.0605(15) 0.0778(18) 0.0009(13) 0.0003(14) 0.0287(13)

loop_
_atom_type_symbol
_atom_type_description
_atom_type_scat_dispersion_real
_atom_type_scat_dispersion_imag
_atom_type_scat_source
C C 0.0033 0.0016 'International Tables Vol C Tables 4.2.6.8 and 6.1.1.4'
H H 0.0000 0.0000 'International Tables Vol C Tables 4.2.6.8 and 6.1.1.4'
O O 0.0106 0.0060 'International Tables Vol C Tables 4.2.6.8 and 6.1.1.4'
S S 0.1246 0.1234 'International Tables Vol C Tables 4.2.6.8 and 6.1.1.4'
N N 0.0061 0.0033 'International Tables Vol C Tables 4.2.6.8 and 6.1.1.4'

loop_
_geom_angle_atom_site_label_1
_geom_angle_atom_site_label_2
_geom_angle_atom_site_label_3
_geom_angle
C25 N1 O6 108.85(18)
C22 S1 C23 100.13(12)
C3 O1 C16 117.1(2)
C2 O2 C17 118.50(17)
C14 O3 C18 117.44(16)
C13 O4 C19 118.41(18)
C20 O5 H5B 109.5
N1 O6 C20 110.45(16)
C2 C1 C6 121.2(2)
C2 C1 H1A 119.4
C6 C1 H1A 119.4
O2 C2 C1 125.6(2)
O2 C2 C3 114.07(19)
C1 C2 C3 120.3(2)
C4 C3 O1 125.6(2)
C4 C3 C2 118.9(2)
O1 C3 C2 115.5(2)
C3 C4 C5 120.7(2)
C3 C4 H4A 119.7
C5 C4 H4A 119.7
C6 C5 C4 121.2(2)
C6 C5 H5A 119.4
C4 C5 H5A 119.4
C5 C6 C1 117.7(2)
C5 C6 C7 119.1(2)
C1 C6 C7 123.17(19)
C8 C7 C6 128.7(2)
C8 C7 H7A 115.7
C6 C7 H7A 115.7
C7 C8 C9 123.12(19)
C7 C8 H8A 118.4
C9 C8 H8A 118.4
C8 C9 C10 114.21(16)
C8 C9 C24 113.58(16)
C10 C9 C24 114.35(16)
C8 C9 H9A 104.4
C10 C9 H9A 104.4
C24 C9 H9A 104.4
C11 C10 C15 118.34(19)
C11 C10 C9 118.42(18)
C15 C10 C9 123.10(18)
C10 C11 C12 121.4(2)
C10 C11 H11A 119.3
C12 C11 H11A 119.3
C13 C12 C11 119.6(2)
C13 C12 H12A 120.2
C11 C12 H12A 120.2
O4 C13 C12 125.35(19)
O4 C13 C14 115.15(19)
C12 C13 C14 119.49(19)
O3 C14 C15 124.98(18)
O3 C14 C13 114.66(17)
C15 C14 C13 120.35(19)
C14 C15 C10 120.77(19)
C14 C15 H15A 119.6
C10 C15 H15A 119.6
O1 C16 H16A 109.5
O1 C16 H16B 109.5
H16A C16 H16B 109.5
O1 C16 H16C 109.5
H16A C16 H16C 109.5
H16B C16 H16C 109.5
O2 C17 H17A 109.5
O2 C17 H17B 109.5
H17A C17 H17B 109.5
O2 C17 H17C 109.5
H17A C17 H17C 109.5
H17B C17 H17C 109.5
O3 C18 H18A 109.5
O3 C18 H18B 109.5
H18A C18 H18B 109.5
O3 C18 H18C 109.5
H18A C18 H18C 109.5
H18B C18 H18C 109.5
O4 C19 H19A 109.5
O4 C19 H19B 109.5
H19A C19 H19B 109.5
O4 C19 H19C 109.5
H19A C19 H19C 109.5
H19B C19 H19C 109.5
O5 C20 O6 107.56(18)
O5 C20 C21 109.63(17)
O6 C20 C21 107.0(2)
O5 C20 C24 112.25(18)
O6 C20 C24 103.91(15)
C21 C20 C24 115.86(19)
C22 C21 C20 114.1(2)
C22 C21 H21A 108.7
C20 C21 H21A 108.7
C22 C21 H21B 108.7
C20 C21 H21B 108.7
H21A C21 H21B 107.6
C21 C22 S1 113.9(2)
C21 C22 H22A 108.8
S1 C22 H22A 108.8
C21 C22 H22B 108.8
S1 C22 H22B 108.8
H22A C22 H22B 107.7
C24 C23 S1 114.71(15)
C24 C23 H23A 108.6
S1 C23 H23A 108.6
C24 C23 H23B 108.6
S1 C23 H23B 108.6
H23A C23 H23B 107.6
C25 C24 C23 110.38(16)
C25 C24 C20 100.65(16)
C23 C24 C20 110.35(17)
C25 C24 C9 110.35(16)
C23 C24 C9 106.93(16)
C20 C24 C9 118.05(16)
N1 C25 C26 121.0(2)
N1 C25 C24 115.52(19)
C26 C25 C24 123.5(2)
C25 C26 H26B 109.5
C25 C26 H26C 109.5
H26B C26 H26C 109.5
C25 C26 H26D 109.5
H26B C26 H26D 109.5
H26C C26 H26D 109.5

loop_
_geom_bond_atom_site_label_1
_geom_bond_atom_site_label_2
_geom_bond_distance
N1 C25 1.266(3)
N1 O6 1.418(2)
S1 C22 1.786(3)
S1 C23 1.805(2)
O1 C3 1.367(2)
O1 C16 1.427(3)
O2 C2 1.366(3)
O2 C17 1.416(3)
O3 C14 1.371(2)
O3 C18 1.423(3)
O4 C13 1.372(2)
O4 C19 1.420(3)
O5 C20 1.384(2)
O5 H5B 0.8200
O6 C20 1.459(3)
C1 C2 1.369(3)
C1 C6 1.405(3)
C1 H1A 0.9300
C2 C3 1.407(3)
C3 C4 1.366(3)
C4 C5 1.394(3)
C4 H4A 0.9300
C5 C6 1.382(3)
C5 H5A 0.9300
C6 C7 1.467(3)
C7 C8 1.319(3)
C7 H7A 0.9300
C8 C9 1.517(3)
C8 H8A 0.9300
C9 C10 1.528(3)
C9 C24 1.580(3)
C9 H9A 0.9800
C10 C11 1.376(3)
C10 C15 1.393(3)
C11 C12 1.400(3)
C11 H11A 0.9300
C12 C13 1.372(3)
C12 H12A 0.9300
C13 C14 1.396(3)
C14 C15 1.377(3)
C15 H15A 0.9300
C16 H16A 0.9600
C16 H16B 0.9600
C16 H16C 0.9600
C17 H17A 0.9600
C17 H17B 0.9600
C17 H17C 0.9600
C18 H18A 0.9600
C18 H18B 0.9600
C18 H18C 0.9600
C19 H19A 0.9600
C19 H19B 0.9600
C19 H19C 0.9600
C20 C21 1.519(3)
C20 C24 1.549(3)
C21 C22 1.518(4)
C21 H21A 0.9700
C21 H21B 0.9700
C22 H22A 0.9700
C22 H22B 0.9700
C23 C24 1.541(3)
C23 H23A 0.9700
C23 H23B 0.9700
C24 C25 1.498(3)
C25 C26 1.487(3)
C26 H26B 0.9600
C26 H26C 0.9600
C26 H26D 0.9600

loop_
_geom_torsion_atom_site_label_1
_geom_torsion_atom_site_label_2
_geom_torsion_atom_site_label_3
_geom_torsion_atom_site_label_4
_geom_torsion
C25 N1 O6 C20 4.5(2)
C17 O2 C2 C1 6.9(3)
C17 O2 C2 C3 -172.4(2)
C6 C1 C2 O2 -179.45(19)
C6 C1 C2 C3 -0.2(3)
C16 O1 C3 C4 1.5(3)
C16 O1 C3 C2 -179.3(2)
O2 C2 C3 C4 -180.0(2)
C1 C2 C3 C4 0.7(3)
O2 C2 C3 O1 0.8(3)
C1 C2 C3 O1 -178.51(18)
O1 C3 C4 C5 178.3(2)
C2 C3 C4 C5 -0.8(3)
C3 C4 C5 C6 0.5(4)
C4 C5 C6 C1 0.0(3)
C4 C5 C6 C7 178.3(2)
C2 C1 C6 C5 -0.2(3)
C2 C1 C6 C7 -178.4(2)
C5 C6 C7 C8 -168.7(2)
C1 C6 C7 C8 9.5(4)
C6 C7 C8 C9 175.1(2)
C7 C8 C9 C10 130.9(2)
C7 C8 C9 C24 -95.5(2)
C8 C9 C10 C11 -105.7(2)
C24 C9 C10 C11 121.0(2)
C8 C9 C10 C15 78.7(2)
C24 C9 C10 C15 -54.5(2)
C15 C10 C11 C12 1.5(3)
C9 C10 C11 C12 -174.27(19)
C10 C11 C12 C13 0.3(3)
C19 O4 C13 C12 -15.3(3)
C19 O4 C13 C14 165.2(2)
C11 C12 C13 O4 179.2(2)
C11 C12 C13 C14 -1.3(3)
C18 O3 C14 C15 1.5(3)
C18 O3 C14 C13 -177.5(2)
O4 C13 C14 O3 -0.8(3)
C12 C13 C14 O3 179.60(19)
O4 C13 C14 C15 -179.91(18)
C12 C13 C14 C15 0.5(3)
O3 C14 C15 C10 -177.65(18)
C13 C14 C15 C10 1.3(3)
C11 C10 C15 C14 -2.3(3)
C9 C10 C15 C14 173.25(18)
N1 O6 C20 O5 -126.69(18)
N1 O6 C20 C21 115.58(19)
N1 O6 C20 C24 -7.5(2)
O5 C20 C21 C22 -177.9(3)
O6 C20 C21 C22 -61.6(3)
C24 C20 C21 C22 53.8(3)
C20 C21 C22 S1 -58.2(4)
C23 S1 C22 C21 7.5(3)
C22 S1 C23 C24 49.8(2)
S1 C23 C24 C25 51.1(2)
S1 C23 C24 C20 -59.3(2)
S1 C23 C24 C9 171.12(14)
O5 C20 C24 C25 123.15(17)
O6 C20 C24 C25 7.22(19)
C21 C20 C24 C25 -109.9(2)
O5 C20 C24 C23 -120.25(19)
O6 C20 C24 C23 123.82(18)
C21 C20 C24 C23 6.7(2)
O5 C20 C24 C9 3.1(2)
O6 C20 C24 C9 -112.85(18)
C21 C20 C24 C9 130.1(2)
C8 C9 C24 C25 -169.40(17)
C10 C9 C24 C25 -35.9(2)
C8 C9 C24 C23 70.5(2)
C10 C9 C24 C23 -155.94(17)
C8 C9 C24 C20 -54.5(2)
C10 C9 C24 C20 79.0(2)
O6 N1 C25 C26 -179.1(2)
O6 N1 C25 C24 0.9(3)
C23 C24 C25 N1 -121.9(2)
C20 C24 C25 N1 -5.3(2)
C9 C24 C25 N1 120.1(2)
C23 C24 C25 C26 58.1(3)
C20 C24 C25 C26 174.7(2)
C9 C24 C25 C26 -59.9(3)
